data_7225006
loop_
_publ_author_name
'Afkhami, Farhad Akbari'
'Khandar, Ali Akbar'
'Mahmoudi, Ghodrat'
'Maniukiewicz, Waldemar'
'Lipkowski, Janusz'
'White, Jonathan M.'
'Waterman, Rory'
'Garc\'ia-Granda, Santiago'
'Zangrando, Ennio'
'Bauz\'a, Antonio'
'Frontera, Antonio'

_publ_section_title
;
 Synthesis, X-ray characterization, DFT calculations and Hirshfeld surface
 analysis of Zn(ii) and Cd(ii) complexes based on isonicotinoylhydrazone
 ligand
;
_journal_issue 24
_journal_name_full CrystEngComm
_journal_page_first 4587
_journal_paper_doi 10.1039/C6CE00877A
_journal_volume 18
_journal_year 2016
_chemical_formula_sum 'C13 H12 Br2 N4 O Zn'
_chemical_formula_weight 465.46
_chemical_name_systematic
; 
 ? 
;
_space_group_IT_number 2
_symmetry_cell_setting triclinic
_symmetry_space_group_name_Hall '-P 1'
_symmetry_space_group_name_H-M 'P -1'
_atom_sites_solution_hydrogens geom
_atom_sites_solution_primary direct
_atom_sites_solution_secondary difmap
_audit_creation_method SHELXL-97
_audit_update_record
;
2016-03-09 deposited with the CCDC.
2016-04-25 downloaded from the CCDC.
;
_cell_angle_alpha 93.2690(10)
_cell_angle_beta 103.0100(10)
_cell_angle_gamma 116.0050(10)
_cell_formula_units_Z 2
_cell_length_a 7.5331(9)
_cell_length_b 7.8320(10)
_cell_length_c 14.7352(18)
_cell_measurement_reflns_used 5566
_cell_measurement_temperature 132(2)
_cell_measurement_theta_max 28.38
_cell_measurement_theta_min 2.88
_cell_volume 749.16(16)
_computing_cell_refinement 'Bruker SAINT  (Bruker, 2007)'
_computing_data_collection 'Bruker APEX2 (Bruker, 2007)'
_computing_data_reduction 'Bruker SAINT  (Bruker, 2007)'
_computing_molecular_graphics 'Bruker SHELXTL  (Bruker, 2007)'
_computing_publication_material 'Bruker SHELXTL  (Bruker, 2007)'
_computing_structure_refinement 'SHELXL-97 (Sheldrick, 2008)'
_computing_structure_solution 'SHELXS-97 (Sheldrick, 2008)'
_diffrn_ambient_temperature 132(2)
_diffrn_measured_fraction_theta_full 0.994
_diffrn_measured_fraction_theta_max 0.994
_diffrn_measurement_device_type 'Bruker APEX-II CCD'
_diffrn_measurement_method '\f and \w scans'
_diffrn_radiation_monochromator graphite
_diffrn_radiation_source 'fine-focus sealed tube'
_diffrn_radiation_type MoK\a
_diffrn_radiation_wavelength 0.71073
_diffrn_reflns_av_R_equivalents 0.0182
_diffrn_reflns_av_sigmaI/netI 0.0234
_diffrn_reflns_limit_h_max 9
_diffrn_reflns_limit_h_min -9
_diffrn_reflns_limit_k_max 10
_diffrn_reflns_limit_k_min -10
_diffrn_reflns_limit_l_max 18
_diffrn_reflns_limit_l_min -18
_diffrn_reflns_number 8661
_diffrn_reflns_theta_full 27.10
_diffrn_reflns_theta_max 27.10
_diffrn_reflns_theta_min 1.44
_exptl_absorpt_coefficient_mu 6.975
_exptl_absorpt_correction_T_max 0.6336
_exptl_absorpt_correction_T_min 0.3870
_exptl_absorpt_correction_type empirical
_exptl_absorpt_process_details sadabs
_exptl_crystal_colour yellow
_exptl_crystal_density_diffrn 2.063
_exptl_crystal_density_method 'not measured'
_exptl_crystal_description block
_exptl_crystal_F_000 452
_exptl_crystal_size_max 0.17
_exptl_crystal_size_mid 0.11
_exptl_crystal_size_min 0.07
_refine_diff_density_max 0.625
_refine_diff_density_min -0.581
_refine_diff_density_rms 0.080
_refine_ls_extinction_method none
_refine_ls_goodness_of_fit_ref 1.044
_refine_ls_hydrogen_treatment mixed
_refine_ls_matrix_type full
_refine_ls_number_parameters 194
_refine_ls_number_reflns 3282
_refine_ls_number_restraints 0
_refine_ls_restrained_S_all 1.044
_refine_ls_R_factor_all 0.0283
_refine_ls_R_factor_gt 0.0217
_refine_ls_shift/su_max 0.001
_refine_ls_shift/su_mean 0.000
_refine_ls_structure_factor_coef Fsqd
_refine_ls_weighting_details 'calc w=1/[\s^2^(Fo^2^)+(0.0231P)^2^+0.5360P] where P=(Fo^2^+2Fc^2^)/3'
_refine_ls_weighting_scheme calc
_refine_ls_wR_factor_gt 0.0488
_refine_ls_wR_factor_ref 0.0508
_reflns_number_gt 2856
_reflns_number_total 3282
_reflns_threshold_expression >2sigma(I)
_cod_data_source_file c6ce00877a2.cif
_cod_data_source_block 2
_cod_depositor_comments
;
The following automatic conversions were performed:

'_symmetry_cell_setting' value 'Triclinic' changed to 'triclinic'
according to
/usr/data/users/saulius/crontab/automatic-downloads/rss-feeds/RSC/lib/dictionaries/cif_core.dic
dictionary named 'cif_core.dic' version 2.4.2 from 2011-04-26.

Automatic conversion script
Id: cif_fix_values 4268 2015-11-12 08:31:59Z antanas 

 Adding full bibliography for 7225002--7225008.cif.
;
_cod_original_sg_symbol_H-M P-1
_cod_database_code 7225006

loop_
_symmetry_equiv_pos_as_xyz
'x, y, z'
'-x, -y, -z'

loop_
_atom_site_label
_atom_site_type_symbol
_atom_site_fract_x
_atom_site_fract_y
_atom_site_fract_z
_atom_site_U_iso_or_equiv
_atom_site_adp_type
_atom_site_occupancy
_atom_site_symmetry_multiplicity
_atom_site_calc_flag
_atom_site_refinement_flags
Zn Zn -0.80148(4) 0.70952(4) 0.75779(2) 0.01652(8) Uani 1 1 d .
Br1 Br -1.11044(4) 0.67684(4) 0.793552(18) 0.02020(7) Uani 1 1 d .
Br2 Br -0.80933(4) 0.41700(4) 0.687738(18) 0.02268(7) Uani 1 1 d .
N2 N -0.5156(3) 0.9418(3) 0.78270(14) 0.0152(4) Uani 1 1 d .
C33 C -0.7373(5) 1.1339(4) 0.40364(19) 0.0262(6) Uani 1 1 d .
H33A H -0.8434 1.0925 0.3459 0.031 Uiso 1 1 calc R
O O -0.8201(3) 0.8521(3) 0.63584(12) 0.0215(4) Uani 1 1 d .
N1 N -0.6299(3) 0.7241(3) 0.90566(14) 0.0162(4) Uani 1 1 d .
N4 N -0.5547(4) 1.2856(4) 0.41292(17) 0.0272(5) Uani 1 1 d .
C11 C -0.4311(4) 0.8625(3) 0.93086(17) 0.0145(5) Uani 1 1 d .
C16 C -0.3006(4) 0.8923(4) 1.02013(17) 0.0183(5) Uani 1 1 d .
H16A H -0.1616 0.9900 1.0366 0.022 Uiso 1 1 calc R
C3 C -0.6440(4) 0.9914(4) 0.64310(17) 0.0167(5) Uani 1 1 d .
C36 C -0.4236(4) 1.2608(4) 0.56968(19) 0.0222(6) Uani 1 1 d .
H36A H -0.3153 1.3066 0.6268 0.027 Uiso 1 1 calc R
C31 C -0.6131(4) 1.1007(4) 0.56267(17) 0.0173(5) Uani 1 1 d .
C13 C -0.6995(4) 0.6155(4) 0.96910(18) 0.0200(5) Uani 1 1 d .
H13A H -0.8391 0.5191 0.9517 0.024 Uiso 1 1 calc R
C15 C -0.3748(4) 0.7784(4) 1.08502(18) 0.0211(5) Uani 1 1 d .
H15A H -0.2876 0.7974 1.1464 0.025 Uiso 1 1 calc R
C32 C -0.7699(4) 1.0382(4) 0.47867(18) 0.0211(5) Uani 1 1 d .
H32A H -0.8989 0.9300 0.4730 0.025 Uiso 1 1 calc R
C2 C -0.1564(4) 1.1408(4) 0.87332(19) 0.0207(5) Uani 1 1 d .
H2A H -0.1485 1.2025 0.8173 0.031 Uiso 1 1 calc R
H2B H -0.0598 1.0866 0.8835 0.031 Uiso 1 1 calc R
H2C H -0.1208 1.2367 0.9288 0.031 Uiso 1 1 calc R
C14 C -0.5769(4) 0.6373(4) 1.05912(18) 0.0214(5) Uani 1 1 d .
H14A H -0.6312 0.5566 1.1021 0.026 Uiso 1 1 calc R
C1 C -0.3697(4) 0.9830(3) 0.85847(17) 0.0153(5) Uani 1 1 d .
C35 C -0.3972(5) 1.3503(4) 0.49261(19) 0.0250(6) Uani 1 1 d .
H35A H -0.2690 1.4569 0.4954 0.030 Uiso 1 1 calc R
N3 N -0.4737(3) 1.0531(3) 0.71337(14) 0.0164(4) Uani 1 1 d .
H1 H -0.534(5) 1.339(5) 0.367(2) 0.035(9) Uiso 1 1 d .

loop_
_atom_site_aniso_label
_atom_site_aniso_U_11
_atom_site_aniso_U_22
_atom_site_aniso_U_33
_atom_site_aniso_U_23
_atom_site_aniso_U_13
_atom_site_aniso_U_12
Zn 0.01364(14) 0.01543(15) 0.01662(14) 0.00281(11) 0.00368(11) 0.00362(11)
Br1 0.01589(12) 0.02386(14) 0.02050(13) 0.00719(10) 0.00660(10) 0.00782(10)
Br2 0.02831(15) 0.01730(13) 0.02050(13) 0.00252(10) 0.00911(11) 0.00790(11)
N2 0.0140(10) 0.0136(10) 0.0174(10) 0.0042(8) 0.0048(8) 0.0056(8)
C33 0.0367(16) 0.0320(16) 0.0202(13) 0.0064(12) 0.0083(12) 0.0246(14)
O 0.0155(9) 0.0236(10) 0.0211(9) 0.0087(8) 0.0035(7) 0.0054(8)
N1 0.0157(10) 0.0137(10) 0.0175(10) 0.0023(8) 0.0048(8) 0.0054(9)
N4 0.0482(16) 0.0270(13) 0.0221(12) 0.0136(11) 0.0197(11) 0.0253(12)
C11 0.0146(11) 0.0129(11) 0.0169(12) 0.0010(9) 0.0051(9) 0.0069(10)
C16 0.0163(12) 0.0190(13) 0.0186(12) 0.0027(10) 0.0032(10) 0.0081(10)
C3 0.0196(12) 0.0178(12) 0.0167(12) 0.0046(10) 0.0081(10) 0.0107(11)
C36 0.0253(14) 0.0228(14) 0.0235(14) 0.0069(11) 0.0107(11) 0.0132(12)
C31 0.0230(13) 0.0186(13) 0.0176(12) 0.0049(10) 0.0093(10) 0.0143(11)
C13 0.0192(13) 0.0155(12) 0.0237(13) 0.0037(10) 0.0073(10) 0.0059(10)
C15 0.0235(13) 0.0267(14) 0.0162(12) 0.0040(11) 0.0038(10) 0.0152(12)
C32 0.0231(13) 0.0265(14) 0.0202(13) 0.0060(11) 0.0081(11) 0.0160(12)
C2 0.0136(12) 0.0206(13) 0.0235(13) 0.0050(11) 0.0028(10) 0.0050(11)
C14 0.0283(14) 0.0213(13) 0.0206(13) 0.0080(11) 0.0123(11) 0.0136(12)
C1 0.0152(12) 0.0138(12) 0.0168(12) 0.0019(10) 0.0051(9) 0.0065(10)
C35 0.0355(16) 0.0191(13) 0.0272(14) 0.0058(11) 0.0174(13) 0.0143(12)
N3 0.0171(10) 0.0161(10) 0.0169(10) 0.0061(8) 0.0065(8) 0.0073(9)

loop_
_atom_type_symbol
_atom_type_description
_atom_type_scat_dispersion_real
_atom_type_scat_dispersion_imag
_atom_type_scat_source
C C 0.0033 0.0016 'International Tables Vol C Tables 4.2.6.8 and 6.1.1.4'
H H 0.0000 0.0000 'International Tables Vol C Tables 4.2.6.8 and 6.1.1.4'
N N 0.0061 0.0033 'International Tables Vol C Tables 4.2.6.8 and 6.1.1.4'
O O 0.0106 0.0060 'International Tables Vol C Tables 4.2.6.8 and 6.1.1.4'
Br Br -0.2901 2.4595 'International Tables Vol C Tables 4.2.6.8 and 6.1.1.4'
Zn Zn 0.2839 1.4301 'International Tables Vol C Tables 4.2.6.8 and 6.1.1.4'

loop_
_geom_angle_atom_site_label_1
_geom_angle_atom_site_label_2
_geom_angle_atom_site_label_3
_geom_angle
N2 Zn O 74.80(7)
N2 Zn N1 74.06(8)
O Zn N1 147.90(7)
N2 Zn Br1 131.83(6)
O Zn Br1 98.40(5)
N1 Zn Br1 96.50(5)
N2 Zn Br2 111.19(6)
O Zn Br2 101.26(5)
N1 Zn Br2 97.04(5)
Br1 Zn Br2 116.858(14)
C1 N2 N3 118.2(2)
C1 N2 Zn 122.76(17)
N3 N2 Zn 118.96(15)
N4 C33 C32 119.3(3)
N4 C33 H33A 120.4
C32 C33 H33A 120.4
C3 O Zn 109.02(15)
C13 N1 C11 118.4(2)
C13 N1 Zn 128.27(17)
C11 N1 Zn 113.32(15)
C33 N4 C35 123.2(2)
C33 N4 H1 119(2)
C35 N4 H1 118(2)
N1 C11 C16 121.4(2)
N1 C11 C1 114.9(2)
C16 C11 C1 123.6(2)
C15 C16 C11 119.5(2)
C15 C16 H16A 120.2
C11 C16 H16A 120.2
O C3 N3 128.1(2)
O C3 C31 118.9(2)
N3 C3 C31 113.0(2)
C35 C36 C31 119.0(3)
C35 C36 H36A 120.5
C31 C36 H36A 120.5
C32 C31 C36 119.3(2)
C32 C31 C3 120.0(2)
C36 C31 C3 120.7(2)
N1 C13 C14 123.0(2)
N1 C13 H13A 118.5
C14 C13 H13A 118.5
C14 C15 C16 119.0(2)
C14 C15 H15A 120.5
C16 C15 H15A 120.5
C33 C32 C31 119.7(3)
C33 C32 H32A 120.2
C31 C32 H32A 120.2
C1 C2 H2A 109.5
C1 C2 H2B 109.5
H2A C2 H2B 109.5
C1 C2 H2C 109.5
H2A C2 H2C 109.5
H2B C2 H2C 109.5
C15 C14 C13 118.7(2)
C15 C14 H14A 120.7
C13 C14 H14A 120.7
N2 C1 C11 114.5(2)
N2 C1 C2 123.0(2)
C11 C1 C2 122.5(2)
N4 C35 C36 119.5(3)
N4 C35 H35A 120.2
C36 C35 H35A 120.2
C3 N3 N2 108.83(19)

loop_
_geom_bond_atom_site_label_1
_geom_bond_atom_site_label_2
_geom_bond_distance
Zn N2 2.053(2)
Zn O 2.1791(17)
Zn N1 2.237(2)
Zn Br1 2.4094(5)
Zn Br2 2.4293(5)
N2 C1 1.286(3)
N2 N3 1.382(3)
C33 N4 1.336(4)
C33 C32 1.378(4)
C33 H33A 0.9500
O C3 1.271(3)
N1 C13 1.339(3)
N1 C11 1.355(3)
N4 C35 1.349(4)
N4 H1 0.82(3)
C11 C16 1.390(3)
C11 C1 1.482(3)
C16 C15 1.387(4)
C16 H16A 0.9500
C3 N3 1.324(3)
C3 C31 1.502(3)
C36 C35 1.375(4)
C36 C31 1.403(4)
C36 H36A 0.9500
C31 C32 1.390(4)
C13 C14 1.388(4)
C13 H13A 0.9500
C15 C14 1.378(4)
C15 H15A 0.9500
C32 H32A 0.9500
C2 C1 1.492(3)
C2 H2A 0.9800
C2 H2B 0.9800
C2 H2C 0.9800
C14 H14A 0.9500
C35 H35A 0.9500

loop_
_geom_hbond_atom_site_label_D
_geom_hbond_atom_site_label_H
_geom_hbond_atom_site_label_A
_geom_hbond_distance_DH
_geom_hbond_distance_HA
_geom_hbond_distance_DA
_geom_hbond_angle_DHA
_geom_hbond_site_symmetry_A
N4 H1 Br2 0.82(3) 2.79(3) 3.431(3) 136(3) 2_476
N4 H1 Br1 0.82(3) 3.10(3) 3.606(3) 122(3) 2_376

loop_
_geom_torsion_atom_site_label_1
_geom_torsion_atom_site_label_2
_geom_torsion_atom_site_label_3
_geom_torsion_atom_site_label_4
_geom_torsion
O Zn N2 C1 178.3(2)
N1 Zn N2 C1 6.20(19)
Br1 Zn N2 C1 90.6(2)
Br2 Zn N2 C1 -85.29(19)
O Zn N2 N3 -5.23(16)
N1 Zn N2 N3 -177.34(18)
Br1 Zn N2 N3 -92.93(17)
Br2 Zn N2 N3 91.18(16)
N2 Zn O C3 4.11(16)
N1 Zn O C3 18.5(2)
Br1 Zn O C3 135.30(15)
Br2 Zn O C3 -105.03(15)
N2 Zn N1 C13 175.4(2)
O Zn N1 C13 160.94(19)
Br1 Zn N1 C13 43.7(2)
Br2 Zn N1 C13 -74.5(2)
N2 Zn N1 C11 -4.70(16)
O Zn N1 C11 -19.1(2)
Br1 Zn N1 C11 -136.43(15)
Br2 Zn N1 C11 105.39(15)
C32 C33 N4 C35 0.7(4)
C13 N1 C11 C16 0.1(3)
Zn N1 C11 C16 -179.82(18)
C13 N1 C11 C1 -176.8(2)
Zn N1 C11 C1 3.2(2)
N1 C11 C16 C15 0.0(4)
C1 C11 C16 C15 176.7(2)
Zn O C3 N3 -3.1(3)
Zn O C3 C31 174.33(17)
C35 C36 C31 C32 -0.8(4)
C35 C36 C31 C3 176.2(2)
O C3 C31 C32 -5.8(3)
N3 C3 C31 C32 171.9(2)
O C3 C31 C36 177.1(2)
N3 C3 C31 C36 -5.1(3)
C11 N1 C13 C14 -0.5(4)
Zn N1 C13 C14 179.45(18)
C11 C16 C15 C14 0.2(4)
N4 C33 C32 C31 0.1(4)
C36 C31 C32 C33 0.1(4)
C3 C31 C32 C33 -177.1(2)
C16 C15 C14 C13 -0.6(4)
N1 C13 C14 C15 0.7(4)
N3 N2 C1 C11 177.14(19)
Zn N2 C1 C11 -6.4(3)
N3 N2 C1 C2 -2.1(4)
Zn N2 C1 C2 174.38(18)
N1 C11 C1 N2 1.5(3)
C16 C11 C1 N2 -175.4(2)
N1 C11 C1 C2 -179.3(2)
C16 C11 C1 C2 3.9(4)
C33 N4 C35 C36 -1.5(4)
C31 C36 C35 N4 1.5(4)
O C3 N3 N2 -1.1(4)
C31 C3 N3 N2 -178.60(19)
C1 N2 N3 C3 -178.2(2)
Zn N2 N3 C3 5.2(3)
